data_4115757
loop_
_publ_author_name
'Jun Harada'
'Keiichiro Ogawa'

_publ_section_title
;
 Invisible but Common Motion in Organic Crystals: A Pedal Motion in
 Stilbenes and Azobenzenes
;
_journal_name_full 'Journal of the American Chemical Society'
_journal_page_first 10884
_journal_page_last 10888
_journal_paper_doi 10.1021/ja011197d
_journal_volume 123
_journal_year 2001
_chemical_formula_sum 'C16 H18 N2'
_chemical_formula_weight 238.32
_chemical_melting_point 433
_chemical_name_systematic
;
(E)-3,3',4,4'-tetramethylazobenzene
;
_space_group_IT_number 2
_symmetry_cell_setting triclinic
_symmetry_space_group_name_Hall '-P 1'
_symmetry_space_group_name_H-M 'P -1'
_atom_sites_solution_hydrogens difmap
_atom_sites_solution_primary direct
_audit_creation_method SHELXL-97
_cell_angle_alpha 67.502(2)
_cell_angle_beta 74.118(2)
_cell_angle_gamma 79.837(2)
_cell_formula_units_Z 1
_cell_length_a 6.8119(7)
_cell_length_b 7.1517(8)
_cell_length_c 7.6887(8)
_cell_measurement_reflns_used 2079
_cell_measurement_temperature 300
_cell_measurement_theta_max 27.5
_cell_measurement_theta_min 2.9
_cell_volume 331.76(6)
_computing_cell_refinement 'SAINT (Bruker, 1998)'
_computing_data_collection 'SMART (Bruker, 1998)'
_computing_data_reduction SAINT
_computing_molecular_graphics 'SHELXTL (Sheldrick, 1997)'
_computing_publication_material SHELXTL
_computing_structure_refinement 'SHELXL-97 (Sheldrick, 1997)'
_computing_structure_solution 'SHELXS-97 (Sheldrick, 1990)'
_diffrn_ambient_temperature 300
_diffrn_detector_area_resol_mean 8.192
_diffrn_measured_fraction_theta_full 0.999
_diffrn_measured_fraction_theta_max 0.999
_diffrn_measurement_device_type 'Bruker SMART 1000 CCD diffractometer'
_diffrn_measurement_method \w_scan
_diffrn_radiation_monochromator graphite
_diffrn_radiation_source 'fine-focus sealed tube'
_diffrn_radiation_type MoK\a
_diffrn_radiation_wavelength 0.71073
_diffrn_reflns_av_R_equivalents 0.0083
_diffrn_reflns_av_sigmaI/netI 0.0109
_diffrn_reflns_limit_h_max 8
_diffrn_reflns_limit_h_min -8
_diffrn_reflns_limit_k_max 9
_diffrn_reflns_limit_k_min -9
_diffrn_reflns_limit_l_max 9
_diffrn_reflns_limit_l_min -9
_diffrn_reflns_number 4235
_diffrn_reflns_theta_full 27.53
_diffrn_reflns_theta_max 27.53
_diffrn_reflns_theta_min 2.94
_diffrn_standards_decay_% 0
_exptl_absorpt_coefficient_mu 0.071
_exptl_absorpt_correction_T_max 0.9944
_exptl_absorpt_correction_T_min 0.9588
_exptl_absorpt_correction_type multi-scan
_exptl_absorpt_process_details 'SADABS (Sheldrick, 1996)'
_exptl_crystal_colour red
_exptl_crystal_density_diffrn 1.193
_exptl_crystal_description plate
_exptl_crystal_F_000 128
_exptl_crystal_size_max 0.60
_exptl_crystal_size_mid 0.60
_exptl_crystal_size_min 0.08
_refine_diff_density_max 0.191
_refine_diff_density_min -0.231
_refine_diff_density_rms 0.056
_refine_ls_extinction_method none
_refine_ls_goodness_of_fit_ref 1.044
_refine_ls_hydrogen_treatment refall
_refine_ls_matrix_type full
_refine_ls_number_parameters 118
_refine_ls_number_reflns 1522
_refine_ls_number_restraints 0
_refine_ls_restrained_S_all 1.044
_refine_ls_R_factor_all 0.0601
_refine_ls_R_factor_gt 0.0489
_refine_ls_shift/su_max 0.000
_refine_ls_shift/su_mean 0.000
_refine_ls_structure_factor_coef Fsqd
_refine_ls_weighting_details 'calc w=1/[\s^2^(Fo^2^)+(0.0934P)^2^+0.0347P] where P=(Fo^2^+2Fc^2^)/3'
_refine_ls_weighting_scheme calc
_refine_ls_wR_factor_gt 0.1408
_refine_ls_wR_factor_ref 0.1511
_reflns_number_gt 1170
_reflns_number_total 1522
_reflns_threshold_expression >2sigma(I)
_cod_data_source_file ja011197d_5.cif
_cod_data_source_block 34mert
_cod_database_code 4115757

loop_
_symmetry_equiv_pos_as_xyz
'x, y, z'
'-x, -y, -z'

loop_
_atom_site_label
_atom_site_type_symbol
_atom_site_fract_x
_atom_site_fract_y
_atom_site_fract_z
_atom_site_U_iso_or_equiv
_atom_site_adp_type
_atom_site_occupancy
_atom_site_symmetry_multiplicity
_atom_site_calc_flag
N1 N 1.41751(15) 0.52436(15) 0.54914(15) 0.0418(3) Uani 1 1 d
C1 C 1.26575(18) 0.38274(17) 0.61485(17) 0.0376(3) Uani 1 1 d
C2 C 1.08195(19) 0.43035(18) 0.72818(18) 0.0403(3) Uani 1 1 d
C3 C 0.92146(18) 0.30623(19) 0.80058(17) 0.0393(3) Uani 1 1 d
C4 C 0.94606(19) 0.12832(18) 0.75816(18) 0.0398(3) Uani 1 1 d
C5 C 1.1318(2) 0.08198(19) 0.6446(2) 0.0435(3) Uani 1 1 d
C6 C 1.29126(19) 0.20622(19) 0.57195(19) 0.0429(3) Uani 1 1 d
C7 C 0.7240(2) 0.3653(3) 0.9217(3) 0.0555(4) Uani 1 1 d
C8 C 0.7758(2) -0.0100(2) 0.8321(2) 0.0524(4) Uani 1 1 d
H2 H 1.069(2) 0.555(3) 0.757(2) 0.059(4) Uiso 1 1 d
H5 H 1.149(3) -0.040(3) 0.612(2) 0.066(5) Uiso 1 1 d
H6 H 1.424(2) 0.166(2) 0.493(2) 0.050(4) Uiso 1 1 d
H71 H 0.687(3) 0.267(3) 1.047(3) 0.092(6) Uiso 1 1 d
H72 H 0.606(4) 0.382(3) 0.868(3) 0.104(7) Uiso 1 1 d
H73 H 0.739(3) 0.482(4) 0.946(3) 0.093(6) Uiso 1 1 d
H81 H 0.817(4) -0.121(4) 0.780(4) 0.113(8) Uiso 1 1 d
H82 H 0.646(3) 0.063(3) 0.790(3) 0.080(5) Uiso 1 1 d
H83 H 0.732(3) -0.062(3) 0.978(3) 0.078(5) Uiso 1 1 d

loop_
_atom_site_aniso_label
_atom_site_aniso_U_11
_atom_site_aniso_U_22
_atom_site_aniso_U_33
_atom_site_aniso_U_23
_atom_site_aniso_U_13
_atom_site_aniso_U_12
N1 0.0355(6) 0.0398(6) 0.0481(6) -0.0144(5) -0.0053(4) -0.0072(4)
C1 0.0351(6) 0.0350(6) 0.0407(6) -0.0094(5) -0.0094(5) -0.0056(4)
C2 0.0382(7) 0.0377(6) 0.0448(7) -0.0153(5) -0.0080(5) -0.0031(5)
C3 0.0334(6) 0.0438(6) 0.0370(6) -0.0107(5) -0.0075(5) -0.0026(5)
C4 0.0367(6) 0.0402(6) 0.0398(6) -0.0086(5) -0.0095(5) -0.0074(5)
C5 0.0415(7) 0.0379(6) 0.0519(7) -0.0177(5) -0.0075(5) -0.0057(5)
C6 0.0349(6) 0.0420(6) 0.0495(7) -0.0179(5) -0.0034(5) -0.0037(5)
C7 0.0412(8) 0.0650(9) 0.0571(9) -0.0260(7) 0.0008(6) -0.0052(6)
C8 0.0433(7) 0.0554(8) 0.0563(9) -0.0151(7) -0.0054(6) -0.0183(6)

loop_
_atom_type_symbol
_atom_type_description
_atom_type_scat_dispersion_real
_atom_type_scat_dispersion_imag
_atom_type_scat_source
C C 0.0033 0.0016 'International Tables Vol C Tables 4.2.6.8 and 6.1.1.4'
H H 0.0000 0.0000 'International Tables Vol C Tables 4.2.6.8 and 6.1.1.4'
N N 0.0061 0.0033 'International Tables Vol C Tables 4.2.6.8 and 6.1.1.4'

loop_
_geom_angle_atom_site_label_1
_geom_angle_atom_site_label_2
_geom_angle_atom_site_label_3
_geom_angle
_geom_angle_site_symmetry_1
N1 N1 C1 114.31(12) 2_866
C2 C1 C6 119.61(11) .
C2 C1 N1 115.72(11) .
C6 C1 N1 124.66(11) .
C1 C2 C3 121.58(11) .
C1 C2 H2 117.6(10) .
C3 C2 H2 120.8(10) .
C2 C3 C4 119.13(11) .
C2 C3 C7 119.64(12) .
C4 C3 C7 121.23(12) .
C5 C4 C3 118.69(11) .
C5 C4 C8 120.30(11) .
C3 C4 C8 121.01(11) .
C6 C5 C4 122.10(12) .
C6 C5 H5 118.7(10) .
C4 C5 H5 119.2(10) .
C5 C6 C1 118.89(12) .
C5 C6 H6 119.7(8) .
C1 C6 H6 121.4(8) .
C3 C7 H71 113.6(13) .
C3 C7 H72 113.5(14) .
H71 C7 H72 103.4(17) .
C3 C7 H73 109.5(14) .
H71 C7 H73 103.7(18) .
H72 C7 H73 113(2) .
C4 C8 H81 109.4(14) .
C4 C8 H82 112.1(10) .
H81 C8 H82 107.1(18) .
C4 C8 H83 112.2(10) .
H81 C8 H83 112.3(18) .
H82 C8 H83 103.4(15) .

loop_
_geom_bond_atom_site_label_1
_geom_bond_atom_site_label_2
_geom_bond_distance
_geom_bond_site_symmetry_2
N1 N1 1.247(2) 2_866
N1 C1 1.4289(15) .
C1 C2 1.3865(17) .
C1 C6 1.3938(18) .
C2 C3 1.3872(17) .
C2 H2 0.982(18) .
C3 C4 1.4020(18) .
C3 C7 1.5066(17) .
C4 C5 1.3937(18) .
C4 C8 1.5034(17) .
C5 C6 1.3819(17) .
C5 H5 0.974(18) .
C6 H6 1.007(16) .
C7 H71 0.95(2) .
C7 H72 0.97(2) .
C7 H73 0.95(2) .
C8 H81 0.99(3) .
C8 H82 1.02(2) .
C8 H83 1.01(2) .

loop_
_geom_torsion_atom_site_label_1
_geom_torsion_atom_site_label_2
_geom_torsion_atom_site_label_3
_geom_torsion_atom_site_label_4
_geom_torsion
_geom_torsion_site_symmetry_1
N1 N1 C1 C2 178.64(12) 2_866
N1 N1 C1 C6 -1.7(2) 2_866
C6 C1 C2 C3 -0.02(19) .
N1 C1 C2 C3 179.68(10) .
C1 C2 C3 C4 0.08(19) .
C1 C2 C3 C7 -179.47(12) .
C2 C3 C4 C5 0.13(18) .
C7 C3 C4 C5 179.67(12) .
C2 C3 C4 C8 -179.50(11) .
C7 C3 C4 C8 0.04(19) .
C3 C4 C5 C6 -0.4(2) .
C8 C4 C5 C6 179.23(11) .
C4 C5 C6 C1 0.5(2) .
C2 C1 C6 C5 -0.24(19) .
N1 C1 C6 C5 -179.92(11) .
